data_7714089
loop_
_publ_author_name
'Kulmaczewski, Rafal'
'Halcrow, Malcolm'

_publ_section_title
;
 Iron(II) Complexes of 2,6-Bis(imidazo[1,2&#x2011;a]pyridin-2-yl)pyridine
 and Related Ligands with Annelated Distal Heterocyclic Donors
;
_journal_name_full 'Dalton Transactions'
_journal_paper_doi 10.1039/D3DT02747C
_journal_year 2023
_chemical_formula_moiety 'C38 H26 Fe N10, 1.6(B F4), 0.2(F6 Si), 1.7(C H3 N O2), 0.3(C4 H10 O)'
_chemical_formula_sum 'C40.9 H34.1 B1.6 F7.6 Fe N11.7 O3.7 Si0.2'
_chemical_formula_weight 971.86
_chemical_name_systematic
'Bis[2,6-Bis(imidazo[1,2-a]pyridin-2-yl)pyridine]iron(II)tetrafluoroborate (2/1.6) hexafluorosilicate (1/0.2) nitromethane/diethyl ether solvate'
_space_group_crystal_system triclinic
_space_group_IT_number 2
_space_group_name_Hall '-P 1'
_space_group_name_H-M_alt 'P -1'
_atom_sites_solution_hydrogens geom
_audit_creation_date 2023-09-26
_audit_creation_method
;
Olex2 1.5
(compiled 2021.07.19 svn.r715e62df for OlexSys, GUI svn.r6383)
;
_audit_update_record
;
2023-09-27 deposited with the CCDC.	2023-10-02 downloaded from the CCDC.
;
_cell_angle_alpha 79.861(2)
_cell_angle_beta 78.387(3)
_cell_angle_gamma 64.173(3)
_cell_formula_units_Z 2
_cell_length_a 12.7520(4)
_cell_length_b 13.6771(4)
_cell_length_c 13.9688(4)
_cell_measurement_reflns_used 8866
_cell_measurement_temperature 120.00(10)
_cell_measurement_theta_max 73.80
_cell_measurement_theta_min 3.62
_cell_volume 2137.25(12)
_computing_cell_refinement 'CrysAlisPro 1.171.39.46 (Rigaku OD, 2018)'
_computing_data_collection 'CrysAlisPro 1.171.39.46 (Rigaku OD, 2018)'
_computing_data_reduction 'CrysAlisPro 1.171.39.46 (Rigaku OD, 2018)'
_computing_molecular_graphics 'XSEED (Barbour, 2001)'
_computing_publication_material 'Olex2 1.5 (Dolomanov et al., 2009)'
_computing_structure_refinement 'SHELXL 2018/3 (Sheldrick, 2015)'
_computing_structure_solution 'SHELXS-97 (Sheldrick, 1990)'
_diffrn_ambient_temperature 120.15
_diffrn_detector_area_resol_mean 5.3095
_diffrn_detector_type Atlas
_diffrn_measured_fraction_theta_full 0.953
_diffrn_measured_fraction_theta_max 0.937
_diffrn_measurement_details
;
;
_diffrn_measurement_device 'four-circle diffractometer'
_diffrn_measurement_device_type 'SuperNova, Dual, Cu at zero, Atlas'
_diffrn_measurement_method '\w scans'
_diffrn_orient_matrix_UB_11 -0.0667407000
_diffrn_orient_matrix_UB_12 -0.0654294000
_diffrn_orient_matrix_UB_13 -0.0151906000
_diffrn_orient_matrix_UB_21 0.0953565000
_diffrn_orient_matrix_UB_22 -0.0511807000
_diffrn_orient_matrix_UB_23 -0.0858415000
_diffrn_orient_matrix_UB_31 0.0694990000
_diffrn_orient_matrix_UB_32 -0.0944333000
_diffrn_orient_matrix_UB_33 0.0721505000
_diffrn_radiation_monochromator mirror
_diffrn_radiation_probe x-ray
_diffrn_radiation_type CuK\a
_diffrn_radiation_wavelength 1.54184
_diffrn_reflns_av_R_equivalents 0.0559
_diffrn_reflns_av_unetI/netI 0.0631
_diffrn_reflns_Laue_measured_fraction_full 0.953
_diffrn_reflns_Laue_measured_fraction_max 0.937
_diffrn_reflns_limit_h_max 15
_diffrn_reflns_limit_h_min -15
_diffrn_reflns_limit_k_max 11
_diffrn_reflns_limit_k_min -16
_diffrn_reflns_limit_l_max 17
_diffrn_reflns_limit_l_min -16
_diffrn_reflns_number 16955
_diffrn_reflns_point_group_measured_fraction_full 0.953
_diffrn_reflns_point_group_measured_fraction_max 0.937
_diffrn_reflns_theta_full 72.000
_diffrn_reflns_theta_max 73.906
_diffrn_reflns_theta_min 3.246
_diffrn_source 'sealed X-ray tube'
_diffrn_source_type 'SuperNova (Cu) X-ray Source'
_exptl_absorpt_coefficient_mu 3.677
_exptl_absorpt_correction_T_max 1.000
_exptl_absorpt_correction_T_min 0.711
_exptl_absorpt_correction_type multi-scan
_exptl_absorpt_process_details
;
CrysAlisPro, Agilent Technologies,
Version 1.171.37.34 (release 22-05-2014 CrysAlis171 .NET)
(compiled May 22 2014,16:03:01)
Empirical absorption correction using spherical harmonics,
 implemented in SCALE3 ABSPACK scaling algorithm.
;
_exptl_crystal_colour black
_exptl_crystal_density_diffrn 1.510
_exptl_crystal_density_method 'not measured'
_exptl_crystal_description 'rectangular prism'
_exptl_crystal_F_000 992
_exptl_crystal_recrystallization_method 'Re-crystallisation from solvent: nitromethane/diethyl ether'
_exptl_crystal_size_max 0.25
_exptl_crystal_size_mid 0.2
_exptl_crystal_size_min 0.08
_refine_diff_density_max 1.626
_refine_diff_density_min -0.642
_refine_diff_density_rms 0.107
_refine_ls_extinction_method none
_refine_ls_goodness_of_fit_ref 1.029
_refine_ls_hydrogen_treatment constr
_refine_ls_matrix_type full
_refine_ls_number_parameters 640
_refine_ls_number_reflns 8110
_refine_ls_number_restraints 87
_refine_ls_restrained_S_all 1.102
_refine_ls_R_factor_all 0.0764
_refine_ls_R_factor_gt 0.0705
_refine_ls_shift/su_max 0.001
_refine_ls_shift/su_mean 0.000
_refine_ls_structure_factor_coef Fsqd
_refine_ls_weighting_details 'w=1/[\s^2^(Fo^2^)+(0.1346P)^2^+1.8479P] where P=(Fo^2^+2Fc^2^)/3'
_refine_ls_weighting_scheme calc
_refine_ls_wR_factor_gt 0.1912
_refine_ls_wR_factor_ref 0.1999
_reflns_Friedel_coverage 0.000
_reflns_number_gt 7287
_reflns_number_total 8110
_reflns_threshold_expression 'I > 2\s(I)'
_cod_data_source_file d3dt02747c2.cif
_cod_data_source_block rk146alt
_cod_original_formula_sum 'C40.90 H34.10 B1.60 F7.60 Fe N11.70 O3.70 Si0.20'
_cod_database_code 7714089
_shelx_shelxl_version_number 2018/3
_shelx_space_group_comment
;
The symmetry employed for this shelxl refinement is uniquely defined
by the following loop, which should always be used as a source of
symmetry information in preference to the above space-group names.
They are only intended as comments.
;
_olex2_refinement_description
;
1. Fixed Uiso
 At 1.2 times of:
  All C(H) groups, All C(H,H) groups
 At 1.5 times of:
  All C(H,H,H) groups
2. Restrained distances
 B50A-F51A
 1.38 with sigma of 0.02
 B50A-F52A
 1.38 with sigma of 0.02
 B50A-F53A
 1.38 with sigma of 0.02
 B50A-F54A
 1.38 with sigma of 0.02
 F51A-F52A
 2.25 with sigma of 0.02
 F51A-F53A
 2.25 with sigma of 0.02
 F51A-F54A
 2.25 with sigma of 0.02
 F52A-F53A
 2.25 with sigma of 0.02
 F52A-F54A
 2.25 with sigma of 0.02
 F53A-F54A
 2.25 with sigma of 0.02
 B50A-F51B
 1.38 with sigma of 0.02
 B50A-F52B
 1.38 with sigma of 0.02
 B50A-F53B
 1.38 with sigma of 0.02
 B50A-F54B
 1.38 with sigma of 0.02
 F51B-F52B
 2.25 with sigma of 0.02
 F51B-F53B
 2.25 with sigma of 0.02
 F51B-F54B
 2.25 with sigma of 0.02
 F52B-F53B
 2.25 with sigma of 0.02
 F52B-F54B
 2.25 with sigma of 0.02
 F53B-F54B
 2.25 with sigma of 0.02
 Si5C-F51C
 1.56 with sigma of 0.02
 Si5C-F52C
 1.56 with sigma of 0.02
 Si5C-F53C
 1.56 with sigma of 0.02
 Si5C-F54C
 1.56 with sigma of 0.02
 Si5C-F55C
 1.56 with sigma of 0.02
 Si5C-F56C
 1.56 with sigma of 0.02
 F51C-F52C
 2.21 with sigma of 0.02
 F52C-F53C
 2.21 with sigma of 0.02
 F53C-F54C
 2.21 with sigma of 0.02
 F51C-F54C
 2.21 with sigma of 0.02
 F51C-F55C
 2.21 with sigma of 0.02
 F52C-F55C
 2.21 with sigma of 0.02
 F53C-F55C
 2.21 with sigma of 0.02
 F54C-F55C
 2.21 with sigma of 0.02
 F51C-F56C
 2.21 with sigma of 0.02
 F52C-F56C
 2.21 with sigma of 0.02
 F53C-F56C
 2.21 with sigma of 0.02
 F54C-F56C
 2.21 with sigma of 0.02
 C66A-N67A
 1.45 with sigma of 0.02
 C66B-N67B
 1.45 with sigma of 0.02
 N67A-O68A
 1.22 with sigma of 0.02
 N67A-O69A
 1.22 with sigma of 0.02
 N67B-O68B
 1.22 with sigma of 0.02
 N67B-O69B
 1.22 with sigma of 0.02
 O68A-O69A
 2.09 with sigma of 0.02
 O68B-O69B
 2.09 with sigma of 0.02
 C66A-O68A
 2.3 with sigma of 0.02
 C66A-O69A
 2.3 with sigma of 0.02
 C66B-O68B
 2.3 with sigma of 0.02
 C66B-O69B
 2.3 with sigma of 0.02
 C66C-C67C
 1.52 with sigma of 0.02
 C67C-O68C
 1.43 with sigma of 0.02
 O68C-C69C
 1.43 with sigma of 0.02
 C69C-C70C
 1.52 with sigma of 0.02
 C66C-O68C
 2.42 with sigma of 0.02
 C67C-C69C
 2.34 with sigma of 0.02
 O68C-C70C
 2.42 with sigma of 0.02
3. Uiso/Uaniso restraints and constraints
C66A \\sim N67A \\sim O68A \\sim O69A: within 2A with sigma of 0.005 and sigma
for terminal atoms of 0.01 within 2A
C66B \\sim N67B \\sim O68B \\sim O69B: within 2A with sigma of 0.005 and sigma
for terminal atoms of 0.01 within 2A
C66C \\sim C67C \\sim O68C \\sim C69C \\sim C70C: within 2A with sigma of 0.005
and sigma for terminal atoms of 0.01 within 2A
B50A \\sim F51A \\sim F52A \\sim F53A \\sim F54A \\sim F51B \\sim F52B \\sim
F53B \\sim F54B: within 2A with sigma of 0.002 and sigma for terminal atoms of
0.01 within 2A
Si5C \\sim F51C \\sim F52C \\sim F53C \\sim F54C \\sim F55C \\sim F56C: within
2A with sigma of 0.002 and sigma for terminal atoms of 0.01 within 2A
4. Others
 Fixed Sof: B50A(0.6) F51A(0.3) F52A(0.3) F53A(0.3) F54A(0.3) F51B(0.3)
 F52B(0.3) F53B(0.3) F54B(0.3) Si5C(0.2) F51C(0.2) F52C(0.2) F53C(0.2)
 F54C(0.2) F55C(0.2) F56C(0.2) C66A(0.55) H66D(0.55) H66E(0.55) H66F(0.55)
 N67A(0.55) O68A(0.55) O69A(0.55) C66B(0.15) H66G(0.15) H66H(0.15) H66I(0.15)
 N67B(0.15) O68B(0.15) O69B(0.15) C66C(0.3) H66A(0.3) H66B(0.3) H66C(0.3)
 C67C(0.3) H67A(0.3) H67B(0.3) O68C(0.3) C69C(0.3) H69A(0.3) H69B(0.3)
 C70C(0.3) H70A(0.3) H70B(0.3) H70C(0.3)
5.a Secondary CH2 refined with riding coordinates:
 C67C(H67A,H67B), C69C(H69A,H69B)
5.b Me refined with riding coordinates:
 C66A(H66D,H66E,H66F), C66B(H66G,H66H,H66I), C66C(H66A,H66B,H66C), C70C(H70A,
 H70B,H70C)
5.c Aromatic/amide H refined with riding coordinates:
 C4(H4), C5(H5), C6(H6), C11(H11), C12(H12), C13(H13), C14(H14), C16(H16),
 C20(H20), C21(H21), C22(H22), C23(H23), C25(H25), C28(H28), C29(H29), C30(H30),
  C35(H35), C36(H36), C37(H37), C38(H38), C40(H40), C44(H44), C45(H45),
 C46(H46), C47(H47), C49(H49)
5.d Idealised Me refined as rotating group:
 C62(H62A,H62B,H62C)
;
_olex2_submission_special_instructions 'No special instructions were received'

loop_
_space_group_symop_operation_xyz
'x, y, z'
'-x, -y, -z'

loop_
_atom_site_label
_atom_site_type_symbol
_atom_site_fract_x
_atom_site_fract_y
_atom_site_fract_z
_atom_site_U_iso_or_equiv
_atom_site_adp_type
_atom_site_occupancy
_atom_site_site_symmetry_order
_atom_site_calc_flag
_atom_site_refinement_flags_posn
_atom_site_refinement_flags_adp
_atom_site_refinement_flags_occupancy
_atom_site_disorder_assembly
_atom_site_disorder_group
Fe1 Fe 0.75623(4) 0.24467(3) 0.24794(3) 0.01733(16) Uani 1 1 d . . . . .
N2 N 0.6640(2) 0.1607(2) 0.2879(2) 0.0222(5) Uani 1 1 d . . . . .
C3 C 0.5989(3) 0.1674(3) 0.3780(2) 0.0245(6) Uani 1 1 d . . . . .
C4 C 0.5294(3) 0.1102(3) 0.4073(3) 0.0334(7) Uani 1 1 d . . . . .
H4 H 0.483219 0.116190 0.470313 0.040 Uiso 1 1 calc R U . . .
C5 C 0.5282(4) 0.0439(3) 0.3432(3) 0.0384(9) Uani 1 1 d . . . . .
H5 H 0.481061 0.003871 0.362265 0.046 Uiso 1 1 calc R U . . .
C6 C 0.5962(4) 0.0360(3) 0.2505(3) 0.0357(8) Uani 1 1 d . . . . .
H6 H 0.596188 -0.009182 0.206077 0.043 Uiso 1 1 calc R U . . .
C7 C 0.6640(3) 0.0961(3) 0.2251(2) 0.0258(6) Uani 1 1 d . . . . .
C8 C 0.6107(3) 0.2441(3) 0.4308(2) 0.0237(6) Uani 1 1 d . . . . .
N9 N 0.6796(2) 0.2965(2) 0.37847(18) 0.0207(5) Uani 1 1 d . . . . .
C10 C 0.6754(3) 0.3658(3) 0.4367(2) 0.0219(6) Uani 1 1 d . . . . .
C11 C 0.7265(3) 0.4411(3) 0.4224(3) 0.0276(7) Uani 1 1 d . . . . .
H11 H 0.775142 0.447937 0.362734 0.033 Uiso 1 1 calc R U . . .
C12 C 0.7049(3) 0.5042(3) 0.4959(3) 0.0348(8) Uani 1 1 d . . . . .
H12 H 0.737394 0.556492 0.486702 0.042 Uiso 1 1 calc R U . . .
C13 C 0.6348(3) 0.4925(3) 0.5857(3) 0.0372(8) Uani 1 1 d . . . . .
H13 H 0.621050 0.536999 0.636029 0.045 Uiso 1 1 calc R U . . .
C14 C 0.5873(3) 0.4200(3) 0.6011(3) 0.0347(8) Uani 1 1 d . . . . .
H14 H 0.540899 0.412416 0.661872 0.042 Uiso 1 1 calc R U . . .
N15 N 0.6072(2) 0.3560(2) 0.5266(2) 0.0267(6) Uani 1 1 d . . . . .
C16 C 0.5661(3) 0.2794(3) 0.5219(2) 0.0278(7) Uani 1 1 d . . . . .
H16 H 0.516912 0.256014 0.571817 0.033 Uiso 1 1 calc R U . . .
C17 C 0.7400(3) 0.1018(3) 0.1333(3) 0.0263(7) Uani 1 1 d . . . . .
N18 N 0.7999(2) 0.1657(2) 0.1293(2) 0.0234(5) Uani 1 1 d . . . . .
C19 C 0.8646(3) 0.1600(3) 0.0411(2) 0.0276(7) Uani 1 1 d . . . . .
C20 C 0.9448(3) 0.2053(3) -0.0026(3) 0.0327(8) Uani 1 1 d . . . . .
H20 H 0.961122 0.249621 0.032324 0.039 Uiso 1 1 calc R U . . .
C21 C 0.9987(4) 0.1848(4) -0.0958(3) 0.0434(9) Uani 1 1 d . . . . .
H21 H 1.053911 0.214149 -0.125936 0.052 Uiso 1 1 calc R U . . .
C22 C 0.9731(4) 0.1197(4) -0.1485(3) 0.0499(11) Uani 1 1 d . . . . .
H22 H 1.009934 0.107896 -0.214235 0.060 Uiso 1 1 calc R U . . .
C23 C 0.8983(4) 0.0751(4) -0.1071(3) 0.0458(10) Uani 1 1 d . . . . .
H23 H 0.882720 0.030771 -0.142559 0.055 Uiso 1 1 calc R U . . .
N24 N 0.8438(3) 0.0942(2) -0.0118(2) 0.0341(7) Uani 1 1 d . . . . .
C25 C 0.7651(4) 0.0575(3) 0.0471(3) 0.0346(8) Uani 1 1 d . . . . .
H25 H 0.734813 0.011124 0.030940 0.042 Uiso 1 1 calc R U . . .
N26 N 0.8506(2) 0.3261(2) 0.20625(18) 0.0210(5) Uani 1 1 d . . . . .
C27 C 0.9635(3) 0.2819(3) 0.2234(2) 0.0229(6) Uani 1 1 d . . . . .
C28 C 1.0351(3) 0.3372(3) 0.1901(3) 0.0307(7) Uani 1 1 d . . . . .
H28 H 1.114493 0.305472 0.202322 0.037 Uiso 1 1 calc R U . . .
C29 C 0.9886(4) 0.4397(3) 0.1386(3) 0.0374(8) Uani 1 1 d . . . . .
H29 H 1.036231 0.478708 0.115048 0.045 Uiso 1 1 calc R U . . .
C30 C 0.8725(3) 0.4851(3) 0.1216(3) 0.0344(8) Uani 1 1 d . . . . .
H30 H 0.839897 0.555129 0.086348 0.041 Uiso 1 1 calc R U . . .
C31 C 0.8047(3) 0.4267(3) 0.1568(2) 0.0244(6) Uani 1 1 d . . . . .
C32 C 0.9944(3) 0.1738(3) 0.2760(2) 0.0229(6) Uani 1 1 d . . . . .
N33 N 0.9038(2) 0.1392(2) 0.30099(17) 0.0191(5) Uani 1 1 d . . . . .
C34 C 0.9488(3) 0.0408(3) 0.3485(2) 0.0209(6) Uani 1 1 d . . . . .
C35 C 0.8986(3) -0.0331(3) 0.3945(2) 0.0237(6) Uani 1 1 d . . . . .
H35 H 0.817497 -0.014230 0.394876 0.028 Uiso 1 1 calc R U . . .
C36 C 0.9682(3) -0.1314(3) 0.4381(2) 0.0284(7) Uani 1 1 d . . . . .
H36 H 0.935121 -0.181093 0.469577 0.034 Uiso 1 1 calc R U . . .
C37 C 1.0900(3) -0.1603(3) 0.4368(3) 0.0328(7) Uani 1 1 d . . . . .
H37 H 1.137714 -0.229745 0.466396 0.039 Uiso 1 1 calc R U . . .
C38 C 1.1387(3) -0.0904(3) 0.3943(3) 0.0295(7) Uani 1 1 d . . . . .
H38 H 1.220082 -0.110096 0.393657 0.035 Uiso 1 1 calc R U . . .
N39 N 1.0683(2) 0.0101(2) 0.35166(19) 0.0231(5) Uani 1 1 d . . . . .
C40 C 1.0956(3) 0.0954(3) 0.3059(2) 0.0247(6) Uani 1 1 d . . . . .
H40 H 1.169863 0.098690 0.297066 0.030 Uiso 1 1 calc R U . . .
C41 C 0.6822(3) 0.4579(3) 0.1466(2) 0.0244(6) Uani 1 1 d . . . . .
N42 N 0.6399(2) 0.3786(2) 0.18144(19) 0.0218(5) Uani 1 1 d . . . . .
C43 C 0.5282(3) 0.4225(3) 0.1655(2) 0.0229(6) Uani 1 1 d . . . . .
C44 C 0.4416(3) 0.3807(3) 0.1838(2) 0.0279(7) Uani 1 1 d . . . . .
H44 H 0.459462 0.307764 0.212102 0.033 Uiso 1 1 calc R U . . .
C45 C 0.3325(3) 0.4464(3) 0.1604(3) 0.0351(8) Uani 1 1 d . . . . .
H45 H 0.273483 0.419239 0.173047 0.042 Uiso 1 1 calc R U . . .
C46 C 0.3053(4) 0.5550(3) 0.1174(3) 0.0410(9) Uani 1 1 d . . . . .
H46 H 0.228406 0.599526 0.101367 0.049 Uiso 1 1 calc R U . . .
C47 C 0.3874(4) 0.5959(3) 0.0988(3) 0.0371(8) Uani 1 1 d . . . . .
H47 H 0.368839 0.668845 0.070257 0.044 Uiso 1 1 calc R U . . .
N48 N 0.4990(3) 0.5292(2) 0.1221(2) 0.0282(6) Uani 1 1 d . . . . .
C49 C 0.5971(3) 0.5509(3) 0.1107(3) 0.0296(7) Uani 1 1 d . . . . .
H49 H 0.603667 0.617017 0.083318 0.036 Uiso 1 1 calc R U . . .
B50A B 0.4481(6) 0.8376(5) 0.1998(4) 0.0112(16) Uiso 0.6 1 d D U P . .
F51A F 0.4718(9) 0.7452(6) 0.2433(5) 0.0345(16) Uiso 0.3 1 d D U P A 1
F52A F 0.5358(8) 0.8713(8) 0.1471(6) 0.031(2) Uiso 0.3 1 d D U P A 1
F53A F 0.3877(7) 0.9198(6) 0.2664(6) 0.0254(16) Uiso 0.3 1 d D U P A 1
F54A F 0.3694(9) 0.8764(9) 0.1271(8) 0.063(3) Uiso 0.3 1 d D U P A 1
F51B F 0.3511(9) 0.9258(8) 0.2277(9) 0.071(3) Uiso 0.3 1 d D U P A 2
F52B F 0.5583(8) 0.8257(10) 0.1602(8) 0.065(3) Uiso 0.3 1 d D U P A 2
F53B F 0.4286(8) 0.7453(6) 0.2411(6) 0.0376(18) Uiso 0.3 1 d D U P A 2
F54B F 0.4045(12) 0.8345(12) 0.1030(8) 0.069(3) Uiso 0.3 1 d D U P A 2
Si5C Si 0.4260(6) 0.8422(5) 0.1953(4) 0.0274(17) Uiso 0.2 1 d D U P B 3
F51C F 0.4214(12) 0.7972(12) 0.0979(8) 0.050(4) Uiso 0.2 1 d D U P B 3
F52C F 0.5229(15) 0.7362(11) 0.2360(12) 0.085(5) Uiso 0.2 1 d D U P B 3
F53C F 0.4107(11) 0.8980(11) 0.2865(9) 0.041(4) Uiso 0.2 1 d D U P B 3
F54C F 0.3075(9) 0.9404(9) 0.1715(9) 0.050(3) Uiso 0.2 1 d D U P B 3
F55C F 0.3446(17) 0.7817(15) 0.2505(13) 0.124(7) Uiso 0.2 1 d D U P B 3
F56C F 0.5099(11) 0.8815(11) 0.1363(9) 0.039(4) Uiso 0.2 1 d D U P B 3
B57 B 1.2366(4) 0.2501(4) 0.3859(3) 0.0334(8) Uani 1 1 d . . . . .
F58 F 1.2656(2) 0.1507(2) 0.4434(2) 0.0563(7) Uani 1 1 d . . . . .
F59 F 1.2747(2) 0.2291(2) 0.28765(19) 0.0501(6) Uani 1 1 d . . . . .
F60 F 1.1141(2) 0.3088(2) 0.39896(19) 0.0452(6) Uani 1 1 d . . . . .
F61 F 1.2902(3) 0.3101(2) 0.4083(2) 0.0599(7) Uani 1 1 d . . . . .
C62 C 0.3973(4) 0.1273(4) 0.0831(3) 0.0466(10) Uani 1 1 d . . . . .
H62A H 0.384009 0.142115 0.151730 0.070 Uiso 1 1 calc R U . . .
H62B H 0.466918 0.138282 0.048598 0.070 Uiso 1 1 calc R U . . .
H62C H 0.409952 0.051745 0.080821 0.070 Uiso 1 1 calc R U . . .
N63 N 0.2942(3) 0.2020(3) 0.0356(2) 0.0362(7) Uani 1 1 d . . . . .
O64 O 0.2742(3) 0.2990(2) 0.0231(2) 0.0455(7) Uani 1 1 d . . . . .
O65 O 0.2295(4) 0.1685(3) 0.0141(4) 0.0744(12) Uani 1 1 d . . . . .
C66A C 1.0575(10) 0.5728(10) 0.3949(8) 0.072(3) Uiso 0.55 1 d D U P C 1
H66D H 1.123824 0.589920 0.361815 0.107 Uiso 0.55 1 calc R U P C 1
H66E H 1.013686 0.620600 0.447256 0.107 Uiso 0.55 1 calc R U P C 1
H66F H 1.087133 0.496476 0.423188 0.107 Uiso 0.55 1 calc R U P C 1
N67A N 0.9812(9) 0.5896(9) 0.3251(7) 0.068(2) Uiso 0.55 1 d D U P C 1
O68A O 0.8950(9) 0.5735(10) 0.3499(8) 0.113(3) Uiso 0.55 1 d D U P C 1
O69A O 1.0217(9) 0.6034(9) 0.2377(7) 0.100(3) Uiso 0.55 1 d D U P C 1
C66B C 0.838(3) 0.650(4) 0.300(3) 0.110(10) Uiso 0.15 1 d D U P D 4
H66G H 0.870312 0.661524 0.352754 0.165 Uiso 0.15 1 calc R U P D 4
H66H H 0.832802 0.579609 0.314029 0.165 Uiso 0.15 1 calc R U P D 4
H66I H 0.890504 0.650470 0.237611 0.165 Uiso 0.15 1 calc R U P D 4
N67B N 0.725(2) 0.735(3) 0.291(2) 0.086(6) Uiso 0.15 1 d D U P D 4
O68B O 0.660(2) 0.7801(18) 0.3689(14) 0.054(5) Uiso 0.15 1 d D U P D 4
O69B O 0.6636(17) 0.7423(17) 0.2314(13) 0.047(4) Uiso 0.15 1 d D U P D 4
C66C C 1.0769(10) 0.5766(11) 0.3282(10) 0.040(3) Uiso 0.3 1 d D U P E 2
H66A H 1.111548 0.538432 0.388065 0.060 Uiso 0.3 1 calc R U P E 2
H66B H 1.109961 0.527236 0.276296 0.060 Uiso 0.3 1 calc R U P E 2
H66C H 1.094597 0.640599 0.306953 0.060 Uiso 0.3 1 calc R U P E 2
C67C C 0.9456(12) 0.6125(12) 0.3488(11) 0.041(3) Uiso 0.3 1 d D U P E 2
H67A H 0.927127 0.548183 0.370861 0.050 Uiso 0.3 1 calc R U P E 2
H67B H 0.911720 0.661861 0.401604 0.050 Uiso 0.3 1 calc R U P E 2
O68C O 0.8967(8) 0.6671(8) 0.2626(7) 0.0435(19) Uiso 0.3 1 d D U P E 2
C69C C 0.8189(14) 0.7876(12) 0.2964(14) 0.068(3) Uiso 0.3 1 d D U P E 2
H69A H 0.850817 0.802104 0.348663 0.081 Uiso 0.3 1 calc R U P E 2
H69B H 0.810983 0.844836 0.240541 0.081 Uiso 0.3 1 calc R U P E 2
C70C C 0.7086(13) 0.7774(14) 0.3329(15) 0.059(4) Uiso 0.3 1 d D U P E 2
H70A H 0.649428 0.846218 0.357199 0.089 Uiso 0.3 1 calc R U P E 2
H70B H 0.681291 0.760713 0.279648 0.089 Uiso 0.3 1 calc R U P E 2
H70C H 0.720673 0.718465 0.386544 0.089 Uiso 0.3 1 calc R U P E 2

loop_
_atom_site_aniso_label
_atom_site_aniso_U_11
_atom_site_aniso_U_22
_atom_site_aniso_U_33
_atom_site_aniso_U_23
_atom_site_aniso_U_13
_atom_site_aniso_U_12
Fe1 0.0208(3) 0.0166(3) 0.0136(3) -0.00310(18) -0.00005(18) -0.00731(19)
N2 0.0213(12) 0.0208(12) 0.0239(13) -0.0023(11) -0.0066(10) -0.0068(10)
C3 0.0245(15) 0.0236(15) 0.0224(15) 0.0028(13) -0.0047(12) -0.0084(13)
C4 0.0324(17) 0.0345(18) 0.0352(18) 0.0035(15) -0.0050(15) -0.0182(15)
C5 0.042(2) 0.037(2) 0.047(2) 0.0055(17) -0.0111(17) -0.0269(17)
C6 0.045(2) 0.0306(18) 0.041(2) -0.0011(16) -0.0176(17) -0.0204(16)
C7 0.0303(16) 0.0199(14) 0.0278(16) -0.0010(13) -0.0125(13) -0.0079(13)
C8 0.0201(14) 0.0249(15) 0.0231(15) 0.0011(13) -0.0017(12) -0.0083(12)
N9 0.0218(12) 0.0217(12) 0.0165(12) -0.0033(10) 0.0008(10) -0.0082(10)
C10 0.0215(14) 0.0251(15) 0.0141(13) -0.0064(12) -0.0003(11) -0.0045(12)
C11 0.0295(16) 0.0280(16) 0.0239(16) -0.0087(14) -0.0005(13) -0.0097(14)
C12 0.0371(18) 0.0324(18) 0.0353(19) -0.0142(16) -0.0048(15) -0.0109(15)
C13 0.0390(19) 0.040(2) 0.0279(18) -0.0169(16) -0.0039(15) -0.0077(16)
C14 0.0343(18) 0.042(2) 0.0174(15) -0.0111(15) 0.0012(13) -0.0054(16)
N15 0.0266(13) 0.0314(15) 0.0168(12) -0.0060(11) 0.0009(10) -0.0076(12)
C16 0.0270(16) 0.0321(17) 0.0198(15) 0.0001(13) 0.0009(12) -0.0109(14)
C17 0.0303(16) 0.0198(14) 0.0283(16) -0.0048(13) -0.0094(13) -0.0068(13)
N18 0.0283(13) 0.0191(12) 0.0193(12) -0.0052(10) -0.0038(10) -0.0052(11)
C19 0.0344(17) 0.0220(15) 0.0178(15) -0.0050(13) -0.0068(13) -0.0015(13)
C20 0.0376(18) 0.0271(17) 0.0219(16) -0.0048(14) 0.0004(14) -0.0039(15)
C21 0.047(2) 0.041(2) 0.0247(18) -0.0048(16) 0.0043(16) -0.0055(18)
C22 0.062(3) 0.048(2) 0.0206(18) -0.0141(17) 0.0050(18) -0.005(2)
C23 0.060(3) 0.043(2) 0.0231(18) -0.0159(17) -0.0062(18) -0.006(2)
N24 0.0416(16) 0.0277(15) 0.0240(14) -0.0104(12) -0.0063(13) -0.0025(13)
C25 0.043(2) 0.0282(17) 0.0321(18) -0.0119(15) -0.0105(16) -0.0092(15)
N26 0.0244(12) 0.0225(13) 0.0145(11) -0.0044(10) 0.0009(10) -0.0090(11)
C27 0.0250(14) 0.0243(15) 0.0179(14) -0.0059(12) 0.0029(11) -0.0098(13)
C28 0.0282(16) 0.0353(18) 0.0310(17) -0.0033(15) 0.0013(14) -0.0176(15)
C29 0.0384(19) 0.0368(19) 0.040(2) 0.0032(17) 0.0009(16) -0.0236(17)
C30 0.0386(19) 0.0281(17) 0.0346(18) 0.0046(15) -0.0019(15) -0.0164(15)
C31 0.0274(15) 0.0201(14) 0.0212(15) -0.0020(12) 0.0005(12) -0.0073(13)
C32 0.0233(14) 0.0272(16) 0.0194(14) -0.0077(12) 0.0026(12) -0.0118(13)
N33 0.0231(12) 0.0202(12) 0.0135(11) -0.0032(10) 0.0001(9) -0.0091(10)
C34 0.0208(14) 0.0224(15) 0.0165(13) -0.0061(12) 0.0011(11) -0.0063(12)
C35 0.0255(15) 0.0235(15) 0.0181(14) -0.0056(12) 0.0032(12) -0.0078(13)
C36 0.0349(17) 0.0251(16) 0.0212(15) -0.0024(13) 0.0015(13) -0.0110(14)
C37 0.0357(18) 0.0263(16) 0.0276(17) 0.0001(14) -0.0059(14) -0.0052(14)
C38 0.0243(15) 0.0280(17) 0.0289(17) -0.0018(14) -0.0059(13) -0.0036(13)
N39 0.0234(13) 0.0228(13) 0.0202(12) -0.0033(11) -0.0030(10) -0.0066(11)
C40 0.0224(15) 0.0266(16) 0.0241(15) -0.0046(13) 0.0005(12) -0.0100(13)
C41 0.0317(16) 0.0219(15) 0.0166(14) -0.0004(12) 0.0010(12) -0.0108(13)
N42 0.0265(13) 0.0200(12) 0.0175(12) -0.0046(10) -0.0004(10) -0.0087(11)
C43 0.0279(15) 0.0192(14) 0.0164(14) -0.0040(12) -0.0025(12) -0.0044(12)
C44 0.0307(16) 0.0273(16) 0.0247(16) -0.0074(13) -0.0052(13) -0.0087(14)
C45 0.0316(17) 0.039(2) 0.0361(19) -0.0062(16) -0.0077(15) -0.0131(16)
C46 0.0339(19) 0.039(2) 0.043(2) -0.0032(18) -0.0152(17) -0.0046(16)
C47 0.0379(19) 0.0269(17) 0.0354(19) 0.0027(16) -0.0131(16) -0.0022(15)
N48 0.0298(14) 0.0243(14) 0.0243(13) -0.0025(11) -0.0027(11) -0.0060(12)
C49 0.0369(18) 0.0208(15) 0.0258(16) 0.0008(13) -0.0023(14) -0.0092(14)
B57 0.034(2) 0.032(2) 0.035(2) -0.0065(17) 0.0002(16) -0.0153(17)
F58 0.0418(13) 0.0524(15) 0.0692(18) 0.0159(14) -0.0056(13) -0.0237(12)
F59 0.0419(13) 0.0639(16) 0.0418(13) -0.0199(12) 0.0009(10) -0.0169(12)
F60 0.0388(12) 0.0430(13) 0.0463(13) -0.0084(11) 0.0044(10) -0.0131(10)
F61 0.0644(17) 0.0572(16) 0.0753(19) -0.0262(14) -0.0064(14) -0.0353(14)
C62 0.052(2) 0.039(2) 0.034(2) 0.0006(18) -0.0056(18) -0.0078(19)
N63 0.0461(18) 0.0332(16) 0.0331(16) 0.0014(13) -0.0061(14) -0.0214(15)
O64 0.0580(18) 0.0299(14) 0.0451(16) 0.0053(12) -0.0056(14) -0.0191(13)
O65 0.082(3) 0.061(2) 0.106(3) -0.013(2) -0.030(2) -0.044(2)

loop_
_atom_type_symbol
_atom_type_description
_atom_type_scat_dispersion_real
_atom_type_scat_dispersion_imag
_atom_type_scat_source
C C 0.0181 0.0091 'International Tables Vol C Tables 4.2.6.8 and 6.1.1.4'
H H 0.0000 0.0000 'International Tables Vol C Tables 4.2.6.8 and 6.1.1.4'
B B 0.0090 0.0039 'International Tables Vol C Tables 4.2.6.8 and 6.1.1.4'
F F 0.0727 0.0534 'International Tables Vol C Tables 4.2.6.8 and 6.1.1.4'
Fe Fe -1.1336 3.1974 'International Tables Vol C Tables 4.2.6.8 and 6.1.1.4'
N N 0.0311 0.0180 'International Tables Vol C Tables 4.2.6.8 and 6.1.1.4'
O O 0.0492 0.0322 'International Tables Vol C Tables 4.2.6.8 and 6.1.1.4'
Si Si 0.2541 0.3302 'International Tables Vol C Tables 4.2.6.8 and 6.1.1.4'

loop_
_geom_angle_atom_site_label_1
_geom_angle_atom_site_label_2
_geom_angle_atom_site_label_3
_geom_angle
_geom_angle_site_symmetry_1
_geom_angle_site_symmetry_3
_geom_angle_publ_flag
N2 Fe1 N9 80.37(11) . . ?
N2 Fe1 N18 80.71(12) . . ?
N2 Fe1 N33 98.99(11) . . ?
N2 Fe1 N42 99.76(11) . . ?
N9 Fe1 N18 161.06(12) . . ?
N9 Fe1 N33 92.03(10) . . ?
N9 Fe1 N42 91.06(11) . . ?
N18 Fe1 N33 91.78(10) . . ?
N18 Fe1 N42 91.28(11) . . ?
N26 Fe1 N2 178.78(11) . . ?
N26 Fe1 N9 100.73(11) . . ?
N26 Fe1 N18 98.20(11) . . ?
N26 Fe1 N33 80.46(11) . . ?
N26 Fe1 N42 80.79(11) . . ?
N33 Fe1 N42 161.24(11) . . ?
C3 N2 Fe1 120.1(2) . . ?
C7 N2 Fe1 119.4(2) . . ?
C7 N2 C3 120.5(3) . . ?
N2 C3 C4 121.2(3) . . ?
N2 C3 C8 110.3(3) . . ?
C4 C3 C8 128.5(3) . . ?
C3 C4 H4 120.6 . . ?
C3 C4 C5 118.9(3) . . ?
C5 C4 H4 120.6 . . ?
C4 C5 H5 120.0 . . ?
C4 C5 C6 120.1(3) . . ?
C6 C5 H5 120.0 . . ?
C5 C6 H6 120.9 . . ?
C7 C6 C5 118.3(3) . . ?
C7 C6 H6 120.9 . . ?
N2 C7 C6 121.1(3) . . ?
N2 C7 C17 110.8(3) . . ?
C6 C7 C17 128.1(3) . . ?
N9 C8 C3 115.2(3) . . ?
C16 C8 C3 134.1(3) . . ?
C16 C8 N9 110.7(3) . . ?
C8 N9 Fe1 113.8(2) . . ?
C10 N9 Fe1 139.9(2) . . ?
C10 N9 C8 106.2(3) . . ?
N9 C10 C11 131.7(3) . . ?
N9 C10 N15 109.5(3) . . ?
N15 C10 C11 118.9(3) . . ?
C10 C11 H11 120.6 . . ?
C12 C11 C10 118.8(3) . . ?
C12 C11 H11 120.6 . . ?
C11 C12 H12 119.7 . . ?
C11 C12 C13 120.7(4) . . ?
C13 C12 H12 119.7 . . ?
C12 C13 H13 119.4 . . ?
C14 C13 C12 121.2(3) . . ?
C14 C13 H13 119.4 . . ?
C13 C14 H14 120.6 . . ?
C13 C14 N15 118.9(3) . . ?
N15 C14 H14 120.6 . . ?
C14 N15 C10 121.5(3) . . ?
C16 N15 C10 107.9(3) . . ?
C16 N15 C14 130.6(3) . . ?
C8 C16 N15 105.7(3) . . ?
C8 C16 H16 127.1 . . ?
N15 C16 H16 127.1 . . ?
N18 C17 C7 115.7(3) . . ?
C25 C17 C7 133.5(3) . . ?
C25 C17 N18 110.8(3) . . ?
C17 N18 Fe1 113.2(2) . . ?
C19 N18 Fe1 139.8(2) . . ?
C19 N18 C17 106.8(3) . . ?
N18 C19 C20 132.2(3) . . ?
N18 C19 N24 108.7(3) . . ?
N24 C19 C20 119.1(3) . . ?
C19 C20 H20 120.6 . . ?
C21 C20 C19 118.8(4) . . ?
C21 C20 H20 120.6 . . ?
C20 C21 H21 119.7 . . ?
C20 C21 C22 120.6(4) . . ?
C22 C21 H21 119.7 . . ?
C21 C22 H22 119.5 . . ?
C23 C22 C21 121.0(4) . . ?
C23 C22 H22 119.5 . . ?
C22 C23 H23 120.5 . . ?
C22 C23 N24 119.1(4) . . ?
N24 C23 H23 120.5 . . ?
C23 N24 C19 121.4(4) . . ?
C25 N24 C19 108.2(3) . . ?
C25 N24 C23 130.5(4) . . ?
C17 C25 N24 105.5(3) . . ?
C17 C25 H25 127.3 . . ?
N24 C25 H25 127.3 . . ?
C27 N26 Fe1 120.1(2) . . ?
C27 N26 C31 120.2(3) . . ?
C31 N26 Fe1 119.7(2) . . ?
N26 C27 C28 121.1(3) . . ?
N26 C27 C32 110.8(3) . . ?
C28 C27 C32 128.0(3) . . ?
C27 C28 H28 120.6 . . ?
C29 C28 C27 118.8(3) . . ?
C29 C28 H28 120.6 . . ?
C28 C29 H29 120.0 . . ?
C30 C29 C28 119.9(3) . . ?
C30 C29 H29 120.0 . . ?
C29 C30 H30 120.5 . . ?
C31 C30 C29 119.0(3) . . ?
C31 C30 H30 120.5 . . ?
N26 C31 C30 121.0(3) . . ?
N26 C31 C41 110.8(3) . . ?
C30 C31 C41 128.2(3) . . ?
N33 C32 C27 115.5(3) . . ?
C40 C32 C27 133.7(3) . . ?
C40 C32 N33 110.8(3) . . ?
C32 N33 Fe1 113.0(2) . . ?
C34 N33 Fe1 140.6(2) . . ?
C34 N33 C32 106.2(3) . . ?
N33 C34 C35 132.2(3) . . ?
N33 C34 N39 109.5(3) . . ?
N39 C34 C35 118.2(3) . . ?
C34 C35 H35 120.4 . . ?
C36 C35 C34 119.2(3) . . ?
C36 C35 H35 120.4 . . ?
C35 C36 H36 119.7 . . ?
C35 C36 C37 120.5(3) . . ?
C37 C36 H36 119.7 . . ?
C36 C37 H37 119.5 . . ?
C38 C37 C36 121.0(3) . . ?
C38 C37 H37 119.5 . . ?
C37 C38 H38 120.6 . . ?
C37 C38 N39 118.8(3) . . ?
N39 C38 H38 120.6 . . ?
C38 N39 C34 122.3(3) . . ?
C40 N39 C34 107.7(3) . . ?
C40 N39 C38 130.0(3) . . ?
C32 C40 N39 105.7(3) . . ?
C32 C40 H40 127.1 . . ?
N39 C40 H40 127.1 . . ?
N42 C41 C31 115.6(3) . . ?
C49 C41 C31 133.5(3) . . ?
C49 C41 N42 110.9(3) . . ?
C41 N42 Fe1 112.8(2) . . ?
C43 N42 Fe1 140.5(2) . . ?
C43 N42 C41 106.3(3) . . ?
N42 C43 C44 132.2(3) . . ?
N42 C43 N48 109.1(3) . . ?
N48 C43 C44 118.7(3) . . ?
C43 C44 H44 120.5 . . ?
C45 C44 C43 118.9(3) . . ?
C45 C44 H44 120.5 . . ?
C44 C45 H45 119.5 . . ?
C44 C45 C46 120.9(4) . . ?
C46 C45 H45 119.5 . . ?
C45 C46 H46 119.6 . . ?
C47 C46 C45 120.8(4) . . ?
C47 C46 H46 119.6 . . ?
C46 C47 H47 120.7 . . ?
C46 C47 N48 118.6(4) . . ?
N48 C47 H47 120.7 . . ?
C47 N48 C43 122.0(3) . . ?
C49 N48 C43 108.1(3) . . ?
C49 N48 C47 129.9(3) . . ?
C41 C49 N48 105.5(3) . . ?
C41 C49 H49 127.2 . . ?
N48 C49 H49 127.2 . . ?
F51A B50A F52A 122.6(8) . . ?
F51A B50A F53A 111.2(6) . . ?
F51A B50A F54A 119.3(8) . . ?
F52A B50A F53A 100.9(6) . . ?
F52A B50A F54A 98.6(7) . . ?
F53A B50A F54A 100.8(7) . . ?
F51B B50A F52B 131.5(8) . . ?
F51B B50A F53B 107.6(7) . . ?
F51B B50A F54B 94.2(8) . . ?
F52B B50A F53B 119.3(8) . . ?
F52B B50A F54B 97.8(7) . . ?
F53B B50A F54B 89.5(7) . . ?
F52C Si5C F51C 97.1(8) . . ?
F52C Si5C F54C 166.6(9) . . ?
F52C Si5C F55C 81.6(8) . . ?
F53C Si5C F51C 171.1(8) . . ?
F53C Si5C F52C 91.0(8) . . ?
F53C Si5C F54C 86.2(7) . . ?
F53C Si5C F55C 92.3(8) . . ?
F54C Si5C F51C 85.1(7) . . ?
F54C Si5C F55C 85.3(8) . . ?
F55C Si5C F51C 85.3(8) . . ?
F56C Si5C F51C 87.4(7) . . ?
F56C Si5C F52C 93.4(8) . . ?
F56C Si5C F53C 95.7(7) . . ?
F56C Si5C F54C 100.0(7) . . ?
F56C Si5C F55C 170.6(9) . . ?
F58 B57 F59 108.1(3) . . ?
F58 B57 F60 109.1(3) . . ?
F59 B57 F60 108.7(3) . . ?
F61 B57 F58 111.7(4) . . ?
F61 B57 F59 108.7(3) . . ?
F61 B57 F60 110.4(3) . . ?
H62A C62 H62B 109.5 . . ?
H62A C62 H62C 109.5 . . ?
H62B C62 H62C 109.5 . . ?
N63 C62 H62A 109.5 . . ?
N63 C62 H62B 109.5 . . ?
N63 C62 H62C 109.5 . . ?
O64 N63 C62 117.4(3) . . ?
O65 N63 C62 120.6(4) . . ?
O65 N63 O64 121.9(4) . . ?
H66D C66A H66E 109.5 . . ?
H66D C66A H66F 109.5 . . ?
H66E C66A H66F 109.5 . . ?
N67A C66A H66D 109.5 . . ?
N67A C66A H66E 109.5 . . ?
N67A C66A H66F 109.5 . . ?
O68A N67A C66A 120.5(10) . . ?
O68A N67A O69A 123.3(10) . . ?
O69A N67A C66A 115.1(9) . . ?
H66G C66B H66H 109.5 . . ?
H66G C66B H66I 109.5 . . ?
H66H C66B H66I 109.5 . . ?
N67B C66B H66G 109.5 . . ?
N67B C66B H66H 109.5 . . ?
N67B C66B H66I 109.5 . . ?
O68B N67B C66B 119(2) . . ?
O69B N67B C66B 124(2) . . ?
O69B N67B O68B 110.2(18) . . ?
H66A C66C H66B 109.5 . . ?
H66A C66C H66C 109.5 . . ?
H66B C66C H66C 109.5 . . ?
C67C C66C H66A 109.5 . . ?
C67C C66C H66B 109.5 . . ?
C67C C66C H66C 109.5 . . ?
C66C C67C H67A 109.9 . . ?
C66C C67C H67B 109.9 . . ?
H67A C67C H67B 108.3 . . ?
O68C C67C C66C 109.1(11) . . ?
O68C C67C H67A 109.9 . . ?
O68C C67C H67B 109.9 . . ?
C67C O68C C69C 100.3(10) . . ?
O68C C69C H69A 112.0 . . ?
O68C C69C H69B 112.0 . . ?
H69A C69C H69B 109.7 . . ?
C70C C69C O68C 98.8(11) . . ?
C70C C69C H69A 112.0 . . ?
C70C C69C H69B 112.0 . . ?
C69C C70C H70A 109.5 . . ?
C69C C70C H70B 109.5 . . ?
C69C C70C H70C 109.5 . . ?
H70A C70C H70B 109.5 . . ?
H70A C70C H70C 109.5 . . ?
H70B C70C H70C 109.5 . . ?

loop_
_geom_bond_atom_site_label_1
_geom_bond_atom_site_label_2
_geom_bond_distance
_geom_bond_site_symmetry_2
_geom_bond_publ_flag
Fe1 N2 1.924(3) . ?
Fe1 N9 1.979(3) . ?
Fe1 N18 1.989(3) . ?
Fe1 N26 1.920(3) . ?
Fe1 N33 1.998(3) . ?
Fe1 N42 2.002(3) . ?
N2 C3 1.354(4) . ?
N2 C7 1.350(4) . ?
C3 C4 1.381(5) . ?
C3 C8 1.458(5) . ?
C4 H4 0.9500 . ?
C4 C5 1.390(6) . ?
C5 H5 0.9500 . ?
C5 C6 1.398(6) . ?
C6 H6 0.9500 . ?
C6 C7 1.393(5) . ?
C7 C17 1.457(5) . ?
C8 N9 1.388(4) . ?
C8 C16 1.366(5) . ?
N9 C10 1.330(4) . ?
C10 C11 1.410(5) . ?
C10 N15 1.398(4) . ?
C11 H11 0.9500 . ?
C11 C12 1.366(5) . ?
C12 H12 0.9500 . ?
C12 C13 1.415(6) . ?
C13 H13 0.9500 . ?
C13 C14 1.338(6) . ?
C14 H14 0.9500 . ?
C14 N15 1.392(4) . ?
N15 C16 1.375(5) . ?
C16 H16 0.9500 . ?
C17 N18 1.378(4) . ?
C17 C25 1.361(5) . ?
N18 C19 1.331(4) . ?
C19 C20 1.404(6) . ?
C19 N24 1.397(4) . ?
C20 H20 0.9500 . ?
C20 C21 1.358(5) . ?
C21 H21 0.9500 . ?
C21 C22 1.421(7) . ?
C22 H22 0.9500 . ?
C22 C23 1.334(7) . ?
C23 H23 0.9500 . ?
C23 N24 1.384(5) . ?
N24 C25 1.377(6) . ?
C25 H25 0.9500 . ?
N26 C27 1.351(4) . ?
N26 C31 1.356(4) . ?
C27 C28 1.389(5) . ?
C27 C32 1.452(5) . ?
C28 H28 0.9500 . ?
C28 C29 1.388(6) . ?
C29 H29 0.9500 . ?
C29 C30 1.387(6) . ?
C30 H30 0.9500 . ?
C30 C31 1.385(5) . ?
C31 C41 1.459(5) . ?
C32 N33 1.392(4) . ?
C32 C40 1.358(5) . ?
N33 C34 1.322(4) . ?
C34 C35 1.419(4) . ?
C34 N39 1.401(4) . ?
C35 H35 0.9500 . ?
C35 C36 1.362(5) . ?
C36 H36 0.9500 . ?
C36 C37 1.424(5) . ?
C37 H37 0.9500 . ?
C37 C38 1.350(5) . ?
C38 H38 0.9500 . ?
C38 N39 1.379(5) . ?
N39 C40 1.376(4) . ?
C40 H40 0.9500 . ?
C41 N42 1.387(4) . ?
C41 C49 1.356(5) . ?
N42 C43 1.332(4) . ?
C43 C44 1.413(5) . ?
C43 N48 1.394(4) . ?
C44 H44 0.9500 . ?
C44 C45 1.356(5) . ?
C45 H45 0.9500 . ?
C45 C46 1.417(6) . ?
C46 H46 0.9500 . ?
C46 C47 1.351(6) . ?
C47 H47 0.9500 . ?
C47 N48 1.384(5) . ?
N48 C49 1.380(5) . ?
C49 H49 0.9500 . ?
B50A F51A 1.236(9) . ?
B50A F52A 1.415(9) . ?
B50A F53A 1.432(8) . ?
B50A F54A 1.441(10) . ?
B50A F51B 1.346(10) . ?
B50A F52B 1.352(10) . ?
B50A F53B 1.395(9) . ?
B50A F54B 1.576(11) . ?
Si5C F51C 1.610(11) . ?
Si5C F52C 1.544(13) . ?
Si5C F53C 1.534(11) . ?
Si5C F54C 1.573(11) . ?
Si5C F55C 1.599(13) . ?
Si5C F56C 1.450(11) . ?
B57 F58 1.388(5) . ?
B57 F59 1.397(5) . ?
B57 F60 1.401(5) . ?
B57 F61 1.379(5) . ?
C62 H62A 0.9800 . ?
C62 H62B 0.9800 . ?
C62 H62C 0.9800 . ?
C62 N63 1.468(6) . ?
N63 O64 1.223(4) . ?
N63 O65 1.209(5) . ?
C66A H66D 0.9800 . ?
C66A H66E 0.9800 . ?
C66A H66F 0.9800 . ?
C66A N67A 1.435(11) . ?
N67A O68A 1.186(11) . ?
N67A O69A 1.243(11) . ?
C66B H66G 0.9800 . ?
C66B H66H 0.9800 . ?
C66B H66I 0.9800 . ?
C66B N67B 1.418(18) . ?
N67B O68B 1.293(18) . ?
N67B O69B 1.219(18) . ?
C66C H66A 0.9800 . ?
C66C H66B 0.9800 . ?
C66C H66C 0.9800 . ?
C66C C67C 1.505(14) . ?
C67C H67A 0.9900 . ?
C67C H67B 0.9900 . ?
C67C O68C 1.406(14) . ?
O68C C69C 1.608(14) . ?
C69C H69A 0.9900 . ?
C69C H69B 0.9900 . ?
C69C C70C 1.454(16) . ?
C70C H70A 0.9800 . ?
C70C H70B 0.9800 . ?
C70C H70C 0.9800 . ?

loop_
_geom_torsion_atom_site_label_1
_geom_torsion_atom_site_label_2
_geom_torsion_atom_site_label_3
_geom_torsion_atom_site_label_4
_geom_torsion
_geom_torsion_site_symmetry_1
_geom_torsion_site_symmetry_2
_geom_torsion_site_symmetry_3
_geom_torsion_site_symmetry_4
_geom_torsion_publ_flag
Fe1 N2 C3 C4 178.2(3) . . . . ?
Fe1 N2 C3 C8 0.9(4) . . . . ?
Fe1 N2 C7 C6 -178.5(3) . . . . ?
Fe1 N2 C7 C17 0.7(4) . . . . ?
Fe1 N9 C10 C11 4.1(6) . . . . ?
Fe1 N9 C10 N15 -175.4(2) . . . . ?
Fe1 N18 C19 C20 8.1(6) . . . . ?
Fe1 N18 C19 N24 -172.6(3) . . . . ?
Fe1 N26 C27 C28 177.0(2) . . . . ?
Fe1 N26 C27 C32 -1.3(3) . . . . ?
Fe1 N26 C31 C30 -176.8(3) . . . . ?
Fe1 N26 C31 C41 2.0(3) . . . . ?
Fe1 N33 C34 C35 -8.4(5) . . . . ?
Fe1 N33 C34 N39 172.4(2) . . . . ?
Fe1 N42 C43 C44 -8.3(6) . . . . ?
Fe1 N42 C43 N48 172.0(2) . . . . ?
N2 C3 C4 C5 0.8(5) . . . . ?
N2 C3 C8 N9 2.7(4) . . . . ?
N2 C3 C8 C16 -179.3(4) . . . . ?
N2 C7 C17 N18 2.8(4) . . . . ?
N2 C7 C17 C25 -176.4(4) . . . . ?
C3 N2 C7 C6 0.8(5) . . . . ?
C3 N2 C7 C17 -180.0(3) . . . . ?
C3 C4 C5 C6 -0.2(6) . . . . ?
C3 C8 N9 Fe1 -4.9(3) . . . . ?
C3 C8 N9 C10 177.3(3) . . . . ?
C3 C8 C16 N15 -177.8(3) . . . . ?
C4 C3 C8 N9 -174.4(3) . . . . ?
C4 C3 C8 C16 3.7(6) . . . . ?
C4 C5 C6 C7 -0.1(6) . . . . ?
C5 C6 C7 N2 -0.2(5) . . . . ?
C5 C6 C7 C17 -179.3(3) . . . . ?
C6 C7 C17 N18 -178.1(3) . . . . ?
C6 C7 C17 C25 2.8(6) . . . . ?
C7 N2 C3 C4 -1.1(5) . . . . ?
C7 N2 C3 C8 -178.4(3) . . . . ?
C7 C17 N18 Fe1 -4.8(4) . . . . ?
C7 C17 N18 C19 179.5(3) . . . . ?
C7 C17 C25 N24 179.7(4) . . . . ?
C8 C3 C4 C5 177.6(3) . . . . ?
C8 N9 C10 C11 -179.0(3) . . . . ?
C8 N9 C10 N15 1.6(3) . . . . ?
N9 C8 C16 N15 0.4(4) . . . . ?
N9 C10 C11 C12 178.8(3) . . . . ?
N9 C10 N15 C14 -179.4(3) . . . . ?
N9 C10 N15 C16 -1.4(4) . . . . ?
C10 C11 C12 C13 1.4(6) . . . . ?
C10 N15 C16 C8 0.6(4) . . . . ?
C11 C10 N15 C14 1.1(5) . . . . ?
C11 C10 N15 C16 179.1(3) . . . . ?
C11 C12 C13 C14 -0.2(6) . . . . ?
C12 C13 C14 N15 -0.5(6) . . . . ?
C13 C14 N15 C10 0.1(5) . . . . ?
C13 C14 N15 C16 -177.4(4) . . . . ?
C14 N15 C16 C8 178.3(3) . . . . ?
N15 C10 C11 C12 -1.8(5) . . . . ?
C16 C8 N9 Fe1 176.6(2) . . . . ?
C16 C8 N9 C10 -1.3(4) . . . . ?
C17 N18 C19 C20 -178.0(4) . . . . ?
C17 N18 C19 N24 1.3(4) . . . . ?
N18 C17 C25 N24 0.6(4) . . . . ?
N18 C19 C20 C21 -180.0(4) . . . . ?
N18 C19 N24 C23 179.0(3) . . . . ?
N18 C19 N24 C25 -1.0(4) . . . . ?
C19 C20 C21 C22 0.8(6) . . . . ?
C19 N24 C25 C17 0.2(4) . . . . ?
C20 C19 N24 C23 -1.6(5) . . . . ?
C20 C19 N24 C25 178.4(3) . . . . ?
C20 C21 C22 C23 -1.8(7) . . . . ?
C21 C22 C23 N24 1.0(7) . . . . ?
C22 C23 N24 C19 0.7(6) . . . . ?
C22 C23 N24 C25 -179.3(4) . . . . ?
C23 N24 C25 C17 -179.8(4) . . . . ?
N24 C19 C20 C21 0.8(5) . . . . ?
C25 C17 N18 Fe1 174.5(2) . . . . ?
C25 C17 N18 C19 -1.2(4) . . . . ?
N26 C27 C28 C29 0.2(5) . . . . ?
N26 C27 C32 N33 -2.2(4) . . . . ?
N26 C27 C32 C40 176.4(3) . . . . ?
N26 C31 C41 N42 -4.6(4) . . . . ?
N26 C31 C41 C49 174.4(3) . . . . ?
C27 N26 C31 C30 1.2(5) . . . . ?
C27 N26 C31 C41 179.9(3) . . . . ?
C27 C28 C29 C30 0.2(6) . . . . ?
C27 C32 N33 Fe1 4.5(3) . . . . ?
C27 C32 N33 C34 -179.4(2) . . . . ?
C27 C32 C40 N39 -179.4(3) . . . . ?
C28 C27 C32 N33 179.6(3) . . . . ?
C28 C27 C32 C40 -1.8(6) . . . . ?
C28 C29 C30 C31 0.1(6) . . . . ?
C29 C30 C31 N26 -0.8(5) . . . . ?
C29 C30 C31 C41 -179.3(3) . . . . ?
C30 C31 C41 N42 174.1(3) . . . . ?
C30 C31 C41 C49 -7.0(6) . . . . ?
C31 N26 C27 C28 -0.9(4) . . . . ?
C31 N26 C27 C32 -179.2(3) . . . . ?
C31 C41 N42 Fe1 5.0(3) . . . . ?
C31 C41 N42 C43 -180.0(3) . . . . ?
C31 C41 C49 N48 -179.6(3) . . . . ?
C32 C27 C28 C29 178.2(3) . . . . ?
C32 N33 C34 C35 177.3(3) . . . . ?
C32 N33 C34 N39 -1.9(3) . . . . ?
N33 C32 C40 N39 -0.7(3) . . . . ?
N33 C34 C35 C36 179.5(3) . . . . ?
N33 C34 N39 C38 -178.0(3) . . . . ?
N33 C34 N39 C40 1.5(3) . . . . ?
C34 C35 C36 C37 -0.6(5) . . . . ?
C34 N39 C40 C32 -0.4(3) . . . . ?
C35 C34 N39 C38 2.6(4) . . . . ?
C35 C34 N39 C40 -177.8(3) . . . . ?
C35 C36 C37 C38 1.3(5) . . . . ?
C36 C37 C38 N39 0.0(5) . . . . ?
C37 C38 N39 C34 -2.0(5) . . . . ?
C37 C38 N39 C40 178.6(3) . . . . ?
C38 N39 C40 C32 179.0(3) . . . . ?
N39 C34 C35 C36 -1.3(4) . . . . ?
C40 C32 N33 Fe1 -174.4(2) . . . . ?
C40 C32 N33 C34 1.7(3) . . . . ?
C41 N42 C43 C44 178.9(3) . . . . ?
C41 N42 C43 N48 -0.7(3) . . . . ?
N42 C41 C49 N48 -0.6(4) . . . . ?
N42 C43 C44 C45 179.1(3) . . . . ?
N42 C43 N48 C47 -178.8(3) . . . . ?
N42 C43 N48 C49 0.4(4) . . . . ?
C43 C44 C45 C46 0.6(5) . . . . ?
C43 N48 C49 C41 0.2(4) . . . . ?
C44 C43 N48 C47 1.5(5) . . . . ?
C44 C43 N48 C49 -179.3(3) . . . . ?
C44 C45 C46 C47 -0.2(6) . . . . ?
C45 C46 C47 N48 0.4(6) . . . . ?
C46 C47 N48 C43 -1.1(5) . . . . ?
C46 C47 N48 C49 179.9(4) . . . . ?
C47 N48 C49 C41 179.2(3) . . . . ?
N48 C43 C44 C45 -1.3(5) . . . . ?
C49 C41 N42 Fe1 -174.2(2) . . . . ?
C49 C41 N42 C43 0.9(3) . . . . ?
C66C C67C O68C C69C -115.2(12) . . . . ?
C67C O68C C69C C70C -91.7(14) . . . . ?
